data_4509994
loop_
_publ_author_name
'Katagiri, Kosuke'
'Sakai, Takahiro'
'Hishikawa, Maiko'
'Masu, Hyuma'
'Tominaga, Masahide'
'Yamaguchi, Kentaro'
'Azumaya, Isao'

_publ_section_title
;
 Synthesis, Structure, and Thermal Stability of Silver(I) Coordination
 Polymers with Bis(pyridyl) Ligands Linked by an Aromatic Sulfonamide:
 One-Dimensional-Straight Chain, One-Dimensional-Columnar with Helical
 Components, and Two-Dimensional-Layer Network Structures
;
_journal_issue 1
_journal_name_full 'Crystal Growth &amp; Design'
_journal_page_first 199
_journal_paper_doi 10.1021/cg4013944
_journal_volume 14
_journal_year 2014
_chemical_formula_sum 'C48 H42 Ag B F4 N6 O4 S2'
_chemical_formula_weight 1025.68
_chemical_name_systematic
; 
 ? 
;
_space_group_IT_number 15
_symmetry_cell_setting monoclinic
_symmetry_space_group_name_Hall '-C 2yc'
_symmetry_space_group_name_H-M 'C 1 2/c 1'
_atom_sites_solution_hydrogens geom
_atom_sites_solution_primary direct
_atom_sites_solution_secondary difmap
_audit_creation_method SHELXL-97
_cell_angle_alpha 90.00
_cell_angle_beta 92.096(4)
_cell_angle_gamma 90.00
_cell_formula_units_Z 4
_cell_length_a 34.543(9)
_cell_length_b 8.324(2)
_cell_length_c 15.572(4)
_cell_measurement_reflns_used 407
_cell_measurement_temperature 120
_cell_measurement_theta_max 13.45
_cell_measurement_theta_min 2.36
_cell_volume 4475(2)
_computing_cell_refinement 'APEX2 (Bruker AXS, 2006)'
_computing_data_collection 'APEX2 '
_computing_data_reduction 'SAINT (Bruker AXS, 2004)'
_computing_molecular_graphics 'XSHEL (Bruker AXS,2002)'
_computing_publication_material 'XCIF (Bruker AXS, 2001)'
_computing_structure_refinement 'SHELXL-97 (Sheldrick, 1997)'
_computing_structure_solution 'SHELXS-97 (Sheldrick, 1997)'
_diffrn_ambient_temperature 120
_diffrn_detector_area_resol_mean 8.333
_diffrn_measured_fraction_theta_full 0.996
_diffrn_measured_fraction_theta_max 0.996
_diffrn_measurement_device_type 'Bruker APEXII CCD area detector'
_diffrn_measurement_method 'phi and omega scans'
_diffrn_radiation_monochromator graphite
_diffrn_radiation_source 'sealed tube'
_diffrn_radiation_type MoK\a
_diffrn_radiation_wavelength 0.71073
_diffrn_reflns_av_R_equivalents 0.0979
_diffrn_reflns_av_sigmaI/netI 0.1154
_diffrn_reflns_limit_h_max 35
_diffrn_reflns_limit_h_min -34
_diffrn_reflns_limit_k_max 8
_diffrn_reflns_limit_k_min -8
_diffrn_reflns_limit_l_max 13
_diffrn_reflns_limit_l_min -15
_diffrn_reflns_number 7029
_diffrn_reflns_theta_full 21.35
_diffrn_reflns_theta_max 21.35
_diffrn_reflns_theta_min 2.36
_exptl_absorpt_coefficient_mu 0.614
_exptl_absorpt_correction_T_max 0.9818
_exptl_absorpt_correction_T_min 0.9412
_exptl_absorpt_correction_type empirical
_exptl_absorpt_process_details
;
SADABS Sheldrick 1996
;
_exptl_crystal_colour colorless
_exptl_crystal_density_diffrn 1.523
_exptl_crystal_density_method 'not measured'
_exptl_crystal_description prismatic
_exptl_crystal_F_000 2096
_exptl_crystal_size_max 0.10
_exptl_crystal_size_mid 0.10
_exptl_crystal_size_min 0.03
_refine_diff_density_max 0.496
_refine_diff_density_min -0.386
_refine_diff_density_rms 0.092
_refine_ls_extinction_method none
_refine_ls_goodness_of_fit_ref 1.007
_refine_ls_hydrogen_treatment constr
_refine_ls_matrix_type full
_refine_ls_number_parameters 300
_refine_ls_number_reflns 2511
_refine_ls_number_restraints 0
_refine_ls_restrained_S_all 1.007
_refine_ls_R_factor_all 0.1074
_refine_ls_R_factor_gt 0.0535
_refine_ls_shift/su_max 0.001
_refine_ls_shift/su_mean 0.000
_refine_ls_structure_factor_coef Fsqd
_refine_ls_weighting_details 'calc w=1/[\s^2^(Fo^2^)+(0.0422P)^2^+0.0000P] where P=(Fo^2^+2Fc^2^)/3'
_refine_ls_weighting_scheme calc
_refine_ls_wR_factor_gt 0.0961
_refine_ls_wR_factor_ref 0.1151
_reflns_number_gt 1573
_reflns_number_total 2511
_reflns_threshold_expression >2sigma
_cod_data_source_file cg4013944_si_004.cif
_cod_data_source_block a1006081kka
_cod_depositor_comments
;
The following automatic conversions were performed:

'_symmetry_cell_setting' value 'Monoclinic' changed to 'monoclinic'
according to
/usr/data/users/saulius/automatic-downloads/current/ACS/lib/dictionaries/cif_core.dic
dictionary named 'cif_core.dic' version 2.4.2 from 2011-04-26.

Automatic conversion script
Id: cif_fix_values 2281 2013-09-26 08:29:07Z andrius 
;
_cod_original_cell_volume 4474(2)
_cod_original_sg_symbol_H-M 'C2/c  '
_cod_database_code 4509994

loop_
_symmetry_equiv_pos_as_xyz
'x, y, z'
'-x, y, -z+1/2'
'x+1/2, y+1/2, z'
'-x+1/2, y+1/2, -z+1/2'
'-x, -y, -z'
'x, -y, z-1/2'
'-x+1/2, -y+1/2, -z'
'x+1/2, -y+1/2, z-1/2'

loop_
_atom_site_label
_atom_site_type_symbol
_atom_site_fract_x
_atom_site_fract_y
_atom_site_fract_z
_atom_site_U_iso_or_equiv
_atom_site_adp_type
_atom_site_occupancy
_atom_site_symmetry_multiplicity
_atom_site_calc_flag
_atom_site_refinement_flags
Ag1 Ag 0.0000 -0.19391(11) 0.2500 0.0355(4) Uani 1 2 d S
S1 S 0.19922(6) 0.4895(3) 0.02762(15) 0.0348(6) Uani 1 1 d .
O1 O 0.23467(13) 0.4144(6) 0.0598(4) 0.0400(16) Uani 1 1 d .
O2 O 0.18702(13) 0.6345(6) 0.0665(3) 0.0363(15) Uani 1 1 d .
N3 N 0.06357(16) -0.2073(8) 0.2609(4) 0.0289(16) Uani 1 1 d .
N1 N 0.20534(16) 0.5219(8) -0.0766(4) 0.0232(17) Uani 1 1 d .
N2 N 0.01176(18) -0.0980(9) 0.0963(5) 0.0372(19) Uani 1 1 d .
C1 C 0.1618(2) 0.3449(9) 0.0332(5) 0.027(2) Uani 1 1 d .
C21 C 0.1220(2) -0.3146(9) 0.2048(5) 0.026(2) Uani 1 1 d .
H21 H 0.1348 -0.3996 0.1766 0.031 Uiso 1 1 calc R
C13 C 0.1998(2) 0.8076(10) -0.1137(5) 0.033(2) Uani 1 1 d .
H13 H 0.2245 0.8235 -0.0863 0.039 Uiso 1 1 calc R
C3 C 0.0950(2) 0.2785(10) 0.0393(5) 0.025(2) Uani 1 1 d .
H3 H 0.0688 0.3118 0.0413 0.030 Uiso 1 1 calc R
C7 C 0.0727(2) -0.0099(9) 0.0433(5) 0.027(2) Uani 1 1 d .
C4 C 0.1035(2) 0.1138(10) 0.0409(5) 0.028(2) Uani 1 1 d .
C18 C 0.1233(2) -0.0561(9) 0.2750(5) 0.023(2) Uani 1 1 d .
C20 C 0.0833(2) -0.3231(9) 0.2209(5) 0.031(2) Uani 1 1 d .
H20 H 0.0696 -0.4166 0.2026 0.037 Uiso 1 1 calc R
C15 C 0.1440(2) 0.0863(9) 0.3093(5) 0.028(2) Uani 1 1 d .
C12 C 0.1830(2) 0.6563(9) -0.1145(5) 0.031(2) Uani 1 1 d .
C8 C 0.0404(2) 0.0105(9) 0.0924(5) 0.033(2) Uani 1 1 d .
H8 H 0.0384 0.1064 0.1251 0.040 Uiso 1 1 calc R
C22 C 0.1417(2) -0.1783(9) 0.2309(4) 0.025(2) Uani 1 1 d .
H22 H 0.1683 -0.1674 0.2187 0.030 Uiso 1 1 calc R
C2 C 0.1234(2) 0.3935(9) 0.0350(5) 0.024(2) Uani 1 1 d .
H2 H 0.1169 0.5043 0.0332 0.029 Uiso 1 1 calc R
C19 C 0.0838(2) -0.0774(10) 0.2865(5) 0.030(2) Uani 1 1 d .
H19 H 0.0703 0.0059 0.3144 0.036 Uiso 1 1 calc R
C6 C 0.1712(2) 0.1821(10) 0.0350(5) 0.037(2) Uani 1 1 d .
H6 H 0.1975 0.1492 0.0337 0.045 Uiso 1 1 calc R
C14 C 0.1806(2) 0.0653(9) 0.3474(5) 0.029(2) Uani 1 1 d .
H14 H 0.1925 -0.0376 0.3467 0.035 Uiso 1 1 calc R
C16 C 0.1281(2) 0.2390(8) 0.3080(5) 0.028(2) Uani 1 1 d .
H16 H 0.1034 0.2550 0.2803 0.034 Uiso 1 1 calc R
C11 C 0.0749(2) -0.1487(10) -0.0047(5) 0.036(2) Uani 1 1 d .
H11 H 0.0967 -0.1678 -0.0387 0.043 Uiso 1 1 calc R
C23 C 0.2141(2) 0.3915(10) -0.1290(6) 0.038(3) Uani 1 1 d .
H23A H 0.1899 0.3464 -0.1551 0.046 Uiso 1 1 calc R
H23B H 0.2270 0.3065 -0.0939 0.046 Uiso 1 1 calc R
B1 B 0.0000 0.3599(18) 0.2500 0.046(5) Uani 1 2 d S
F1 F 0.03161(15) 0.2664(8) 0.2614(4) 0.109(3) Uani 1 1 d .
C17 C 0.1469(2) 0.6329(9) -0.1549(5) 0.031(2) Uani 1 1 d .
H17 H 0.1354 0.5292 -0.1565 0.037 Uiso 1 1 calc R
C5 C 0.1422(2) 0.0692(10) 0.0388(5) 0.035(2) Uani 1 1 d .
H5 H 0.1488 -0.0416 0.0401 0.042 Uiso 1 1 calc R
C10 C 0.0451(3) -0.2605(9) -0.0032(6) 0.040(2) Uani 1 1 d .
H10 H 0.0456 -0.3553 -0.0370 0.048 Uiso 1 1 calc R
F2 F -0.0026(2) 0.4515(7) 0.3206(4) 0.104(2) Uani 1 1 d .
C24 C 0.2406(3) 0.4454(10) -0.1995(7) 0.070(3) Uani 1 1 d .
H24A H 0.2262 0.5153 -0.2399 0.105 Uiso 1 1 calc R
H24B H 0.2500 0.3511 -0.2301 0.105 Uiso 1 1 calc R
H24C H 0.2627 0.5045 -0.1739 0.105 Uiso 1 1 calc R
C9 C 0.0147(3) -0.2293(11) 0.0489(6) 0.045(3) Uani 1 1 d .
H9 H -0.0055 -0.3067 0.0510 0.053 Uiso 1 1 calc R

loop_
_atom_site_aniso_label
_atom_site_aniso_U_11
_atom_site_aniso_U_22
_atom_site_aniso_U_33
_atom_site_aniso_U_23
_atom_site_aniso_U_13
_atom_site_aniso_U_12
Ag1 0.0226(5) 0.0369(6) 0.0473(7) 0.000 0.0057(5) 0.000
S1 0.0285(14) 0.0286(14) 0.0473(18) 0.0022(12) 0.0003(13) -0.0003(11)
O1 0.027(3) 0.034(3) 0.059(4) 0.001(3) -0.008(3) 0.007(3)
O2 0.038(3) 0.028(4) 0.043(4) -0.008(3) 0.007(3) -0.002(3)
N3 0.028(4) 0.019(4) 0.039(5) -0.001(4) 0.000(4) -0.003(4)
N1 0.016(4) 0.034(4) 0.020(4) 0.017(4) 0.002(3) 0.000(3)
N2 0.030(4) 0.044(5) 0.037(5) 0.000(4) -0.009(4) -0.013(4)
C1 0.032(5) 0.018(5) 0.032(6) 0.009(4) 0.002(4) -0.012(4)
C21 0.033(5) 0.020(5) 0.024(5) -0.011(4) -0.001(4) -0.005(4)
C13 0.026(4) 0.021(5) 0.051(6) 0.012(5) -0.014(4) -0.008(5)
C3 0.023(5) 0.032(6) 0.020(5) 0.008(4) -0.001(4) 0.007(4)
C7 0.031(5) 0.019(5) 0.030(6) 0.007(4) 0.001(5) -0.008(4)
C4 0.034(5) 0.026(6) 0.023(6) 0.016(4) 0.006(4) -0.001(4)
C18 0.023(5) 0.032(6) 0.014(5) 0.009(4) -0.004(4) -0.001(4)
C20 0.031(5) 0.022(5) 0.039(6) -0.008(5) -0.003(4) -0.010(4)
C15 0.022(5) 0.025(5) 0.038(6) -0.004(5) 0.014(5) -0.001(4)
C12 0.031(5) 0.026(6) 0.037(6) -0.003(5) 0.011(5) 0.003(5)
C8 0.035(5) 0.030(5) 0.036(6) -0.003(4) 0.003(5) -0.008(5)
C22 0.026(4) 0.031(5) 0.019(5) 0.002(4) 0.007(4) 0.000(5)
C2 0.019(5) 0.020(5) 0.032(6) -0.003(4) -0.009(4) -0.006(4)
C19 0.037(6) 0.031(6) 0.023(6) -0.008(4) 0.006(5) -0.003(5)
C6 0.028(5) 0.034(6) 0.050(6) 0.013(5) 0.003(4) 0.007(5)
C14 0.032(5) 0.023(5) 0.033(6) -0.007(4) 0.004(5) 0.006(4)
C16 0.028(5) 0.019(5) 0.037(6) 0.011(4) -0.002(4) 0.004(4)
C11 0.040(5) 0.040(7) 0.027(6) 0.011(5) -0.003(5) 0.004(5)
C23 0.035(5) 0.035(6) 0.046(7) 0.025(5) 0.018(5) 0.020(4)
B1 0.040(10) 0.027(10) 0.072(15) 0.000 0.006(10) 0.000
F1 0.068(4) 0.141(6) 0.116(6) -0.059(5) -0.028(4) 0.065(4)
C17 0.029(5) 0.019(5) 0.045(7) 0.003(4) 0.004(5) 0.004(4)
C5 0.037(5) 0.022(5) 0.046(7) 0.004(5) 0.008(5) 0.008(5)
C10 0.059(6) 0.030(6) 0.032(6) -0.001(4) -0.008(5) -0.010(5)
F2 0.162(6) 0.093(5) 0.056(5) -0.025(4) -0.019(4) 0.078(5)
C24 0.088(8) 0.051(7) 0.071(8) 0.006(6) 0.006(7) 0.031(6)
C9 0.042(6) 0.054(8) 0.037(7) 0.018(5) -0.013(5) -0.023(5)

loop_
_atom_type_symbol
_atom_type_description
_atom_type_scat_dispersion_real
_atom_type_scat_dispersion_imag
_atom_type_scat_source
C C 0.0033 0.0016 'International Tables Vol C Tables 4.2.6.8 and 6.1.1.4'
H H 0.0000 0.0000 'International Tables Vol C Tables 4.2.6.8 and 6.1.1.4'
B B 0.0013 0.0007 'International Tables Vol C Tables 4.2.6.8 and 6.1.1.4'
N N 0.0061 0.0033 'International Tables Vol C Tables 4.2.6.8 and 6.1.1.4'
O O 0.0106 0.0060 'International Tables Vol C Tables 4.2.6.8 and 6.1.1.4'
F F 0.0171 0.0103 'International Tables Vol C Tables 4.2.6.8 and 6.1.1.4'
S S 0.1246 0.1234 'International Tables Vol C Tables 4.2.6.8 and 6.1.1.4'
Ag Ag -0.8971 1.1015 'International Tables Vol C Tables 4.2.6.8 and 6.1.1.4'

loop_
_geom_angle_atom_site_label_1
_geom_angle_atom_site_label_2
_geom_angle_atom_site_label_3
_geom_angle
_geom_angle_site_symmetry_1
_geom_angle_site_symmetry_3
N3 Ag1 N3 174.2(3) 2 .
N3 Ag1 N2 84.0(2) 2 2
N3 Ag1 N2 97.8(2) . 2
N3 Ag1 N2 97.8(2) 2 .
N3 Ag1 N2 84.0(2) . .
N2 Ag1 N2 143.8(3) 2 .
O2 S1 O1 118.6(4) . .
O2 S1 N1 109.1(3) . .
O1 S1 N1 105.7(3) . .
O2 S1 C1 109.2(3) . .
O1 S1 C1 107.4(4) . .
N1 S1 C1 106.1(3) . .
C19 N3 C20 116.6(6) . .
C19 N3 Ag1 119.4(5) . .
C20 N3 Ag1 121.5(5) . .
C23 N1 C12 118.5(7) . .
C23 N1 S1 118.7(5) . .
C12 N1 S1 115.6(5) . .
C9 N2 C8 117.3(7) . .
C9 N2 Ag1 106.3(5) . .
C8 N2 Ag1 113.1(5) . .
C2 C1 C6 120.3(6) . .
C2 C1 S1 120.2(6) . .
C6 C1 S1 119.6(6) . .
C20 C21 C22 117.6(7) . .
C20 C21 H21 121.2 . .
C22 C21 H21 121.2 . .
C14 C13 C12 120.0(7) 6_565 .
C14 C13 H13 120.0 6_565 .
C12 C13 H13 120.0 . .
C2 C3 C4 122.2(7) . .
C2 C3 H3 118.9 . .
C4 C3 H3 118.9 . .
C11 C7 C8 117.5(7) . .
C11 C7 C4 121.0(7) . .
C8 C7 C4 121.4(7) . .
C5 C4 C3 117.5(7) . .
C5 C4 C7 120.5(7) . .
C3 C4 C7 122.1(7) . .
C22 C18 C19 115.8(7) . .
C22 C18 C15 122.9(7) . .
C19 C18 C15 121.3(7) . .
N3 C20 C21 124.2(7) . .
N3 C20 H20 117.9 . .
C21 C20 H20 117.9 . .
C16 C15 C14 118.5(8) . .
C16 C15 C18 123.0(7) . .
C14 C15 C18 118.4(7) . .
C13 C12 C17 120.0(7) . .
C13 C12 N1 118.4(7) . .
C17 C12 N1 121.6(7) . .
N2 C8 C7 123.5(7) . .
N2 C8 H8 118.2 . .
C7 C8 H8 118.2 . .
C21 C22 C18 121.3(6) . .
C21 C22 H22 119.4 . .
C18 C22 H22 119.4 . .
C3 C2 C1 118.9(7) . .
C3 C2 H2 120.6 . .
C1 C2 H2 120.6 . .
N3 C19 C18 124.5(7) . .
N3 C19 H19 117.7 . .
C18 C19 H19 117.7 . .
C5 C6 C1 119.8(7) . .
C5 C6 H6 120.1 . .
C1 C6 H6 120.1 . .
C13 C14 C15 120.5(7) 6_566 .
C13 C14 H14 119.8 6_566 .
C15 C14 H14 119.8 . .
C17 C16 C15 121.9(7) 6_566 .
C17 C16 H16 119.1 6_566 .
C15 C16 H16 119.1 . .
C7 C11 C10 119.7(8) . .
C7 C11 H11 120.1 . .
C10 C11 H11 120.1 . .
N1 C23 C24 110.0(7) . .
N1 C23 H23A 109.7 . .
C24 C23 H23A 109.7 . .
N1 C23 H23B 109.7 . .
C24 C23 H23B 109.7 . .
H23A C23 H23B 108.2 . .
F2 B1 F2 110.9(12) . 2
F2 B1 F1 111.0(4) . 2
F2 B1 F1 107.3(4) 2 2
F2 B1 F1 107.3(4) . .
F2 B1 F1 111.0(4) 2 .
F1 B1 F1 109.5(12) 2 .
C16 C17 C12 119.1(7) 6_565 .
C16 C17 H17 120.5 6_565 .
C12 C17 H17 120.5 . .
C6 C5 C4 121.4(7) . .
C6 C5 H5 119.3 . .
C4 C5 H5 119.3 . .
C9 C10 C11 117.8(8) . .
C9 C10 H10 121.1 . .
C11 C10 H10 121.1 . .
C23 C24 H24A 109.5 . .
C23 C24 H24B 109.5 . .
H24A C24 H24B 109.5 . .
C23 C24 H24C 109.5 . .
H24A C24 H24C 109.5 . .
H24B C24 H24C 109.5 . .
N2 C9 C10 124.1(8) . .
N2 C9 H9 118.0 . .
C10 C9 H9 118.0 . .

loop_
_geom_bond_atom_site_label_1
_geom_bond_atom_site_label_2
_geom_bond_distance
_geom_bond_site_symmetry_2
Ag1 N3 2.199(6) 2
Ag1 N3 2.199(6) .
Ag1 N2 2.569(7) 2
Ag1 N2 2.569(7) .
S1 O2 1.421(5) .
S1 O1 1.448(5) .
S1 N1 1.665(6) .
S1 C1 1.770(7) .
N3 C19 1.341(9) .
N3 C20 1.347(9) .
N1 C23 1.398(9) .
N1 C12 1.471(9) .
N2 C9 1.325(10) .
N2 C8 1.342(9) .
C1 C2 1.388(9) .
C1 C6 1.393(10) .
C21 C20 1.371(9) .
C21 C22 1.376(9) .
C21 H21 0.9500 .
C13 C14 1.377(10) 6_565
C13 C12 1.386(10) .
C13 H13 0.9500 .
C3 C2 1.373(9) .
C3 C4 1.402(9) .
C3 H3 0.9500 .
C7 C11 1.380(10) .
C7 C8 1.387(9) .
C7 C4 1.482(10) .
C4 C5 1.389(10) .
C18 C22 1.393(9) .
C18 C19 1.395(9) .
C18 C15 1.474(10) .
C20 H20 0.9500 .
C15 C16 1.385(9) .
C15 C14 1.387(10) .
C12 C17 1.392(10) .
C8 H8 0.9500 .
C22 H22 0.9500 .
C2 H2 0.9500 .
C19 H19 0.9500 .
C6 C5 1.374(10) .
C6 H6 0.9500 .
C14 C13 1.377(10) 6_566
C14 H14 0.9500 .
C16 C17 1.366(9) 6_566
C16 H16 0.9500 .
C11 C10 1.389(10) .
C11 H11 0.9500 .
C23 C24 1.523(10) .
C23 H23A 0.9900 .
C23 H23B 0.9900 .
B1 F2 1.344(9) .
B1 F2 1.344(9) 2
B1 F1 1.347(9) 2
B1 F1 1.347(9) .
C17 C16 1.366(9) 6_565
C17 H17 0.9500 .
C5 H5 0.9500 .
C10 C9 1.373(10) .
C10 H10 0.9500 .
C24 H24A 0.9800 .
C24 H24B 0.9800 .
C24 H24C 0.9800 .
C9 H9 0.9500 .
